data_1572459
loop_
_publ_author_name
'Zueva, Anna Y.'
'Bilyachenko, Alexey N.'
'Khrustalev, Victor N.'
'Shul'pina, Lidia S.'
'Ikonnikov, Nikolay S.'
'Dorovatovskii, Pavel V.'
'Shubina, Elena S.'
'Ragimov, Karim'
'Lobanov, Nikolai N.'
'Sun, Di'

_publ_section_title
;
 Rational (supra)molecular design and catalytic activity of cage-like
 Cu<sub>4</sub>-based phenylsilsesquioxanes.
;
_journal_issue 39
_journal_name_full Nanoscale
_journal_page_first 18389
_journal_page_last 18398
_journal_paper_doi 10.1039/d4nr02173h
_journal_volume 16
_journal_year 2024
_chemical_formula_moiety 'C20 H21 Cu K O7 Si3'
_chemical_formula_sum 'C20 H21 Cu K O7 Si3'
_chemical_formula_weight 560.29
_space_group_crystal_system tetragonal
_space_group_IT_number 88
_space_group_name_Hall '-I 4ad'
_space_group_name_H-M_alt 'I 41/a :2'
_atom_sites_solution_hydrogens mixed
_atom_sites_solution_primary difmap
_atom_sites_solution_secondary difmap
_audit_creation_method SHELXL-2013
_audit_update_record
;
2024-05-14 deposited with the CCDC.	2024-08-22 downloaded from the CCDC.
;
_cell_angle_alpha 90
_cell_angle_beta 90
_cell_angle_gamma 90
_cell_formula_units_Z 16
_cell_length_a 24.8722(9)
_cell_length_b 24.8722(9)
_cell_length_c 14.8974(7)
_cell_measurement_reflns_used 9053
_cell_measurement_temperature 100(2)
_cell_measurement_theta_max 31.0
_cell_measurement_theta_min 3.0
_cell_volume 9215.9(6)
_computing_cell_refinement 'CrysAlisPro 1.171.41.117a (Rigaku OD, 2021)'
_computing_data_collection 'CrysAlisPro 1.171.41.117a (Rigaku OD, 2021)'
_computing_data_reduction 'CrysAlisPro 1.171.41.117a (Rigaku OD, 2021)'
_computing_molecular_graphics 'SHELXTL (Sheldrick, 2015)'
_computing_publication_material 'SHELXTL (Sheldrick, 2015)'
_computing_structure_refinement 'SHELXL (Sheldrick, 2015)'
_computing_structure_solution 'SHELXT (Sheldrick, 2015)'
_diffrn_ambient_temperature 100(2)
_diffrn_measured_fraction_theta_full 0.986
_diffrn_measured_fraction_theta_max 0.987
_diffrn_measurement_device_type 'XtaLAB Synergy, Dualflex, HyPix'
_diffrn_measurement_method '\f and \w'
_diffrn_radiation_type MoK\a
_diffrn_radiation_wavelength 0.71073
_diffrn_reflns_av_R_equivalents 0.0879
_diffrn_reflns_av_unetI/netI 0.0628
_diffrn_reflns_Laue_measured_fraction_full 0.986
_diffrn_reflns_Laue_measured_fraction_max 0.987
_diffrn_reflns_limit_h_max 32
_diffrn_reflns_limit_h_min -32
_diffrn_reflns_limit_k_max 28
_diffrn_reflns_limit_k_min -31
_diffrn_reflns_limit_l_max 19
_diffrn_reflns_limit_l_min -16
_diffrn_reflns_number 27136
_diffrn_reflns_point_group_measured_fraction_full 0.986
_diffrn_reflns_point_group_measured_fraction_max 0.987
_diffrn_reflns_theta_full 25.242
_diffrn_reflns_theta_max 27.994
_diffrn_reflns_theta_min 2.285
_diffrn_source 'micro-focus sealed X-ray tube'
_exptl_absorpt_coefficient_mu 1.325
_exptl_absorpt_correction_T_max 0.835
_exptl_absorpt_correction_T_min 0.757
_exptl_absorpt_correction_type multi-scan
_exptl_absorpt_process_details
;
CrysAlisPro 1.171.41.117a (Rigaku Oxford Diffraction, 2021)
Empirical absorption correction using spherical harmonics,
implemented in SCALE3 ABSPACK scaling algorithm.
;
_exptl_crystal_colour blue
_exptl_crystal_density_diffrn 1.615
_exptl_crystal_description prism
_exptl_crystal_F_000 4592
_exptl_crystal_size_max 0.25
_exptl_crystal_size_mid 0.15
_exptl_crystal_size_min 0.12
_refine_diff_density_max 2.167
_refine_diff_density_min -1.216
_refine_diff_density_rms 0.174
_refine_ls_extinction_method none
_refine_ls_goodness_of_fit_ref 1.047
_refine_ls_hydrogen_treatment constr
_refine_ls_matrix_type full
_refine_ls_number_parameters 290
_refine_ls_number_reflns 5505
_refine_ls_number_restraints 0
_refine_ls_restrained_S_all 1.047
_refine_ls_R_factor_all 0.1302
_refine_ls_R_factor_gt 0.0874
_refine_ls_shift/su_max 0.001
_refine_ls_shift/su_mean 0.000
_refine_ls_structure_factor_coef Fsqd
_refine_ls_weighting_details 'w=1/[\s^2^(Fo^2^)+(0.03P)^2^+300.3P] where P=(Fo^2^+2Fc^2^)/3'
_refine_ls_weighting_scheme calc
_refine_ls_wR_factor_gt 0.1791
_refine_ls_wR_factor_ref 0.2082
_reflns_Friedel_coverage 0.000
_reflns_number_gt 3889
_reflns_number_total 5505
_reflns_threshold_expression 'I > 2\s(I)'
_cod_data_source_file d4nr02173h2.cif
_cod_data_source_block 9
_cod_depositor_comments 'Adding full bibliography for 1572445--1572463.cif.'
_cod_original_cell_volume 9215.9(8)
_cod_original_sg_symbol_H-M 'I 41/a'
_cod_database_code 1572459
_shelx_space_group_comment
;
The symmetry employed for this shelxl refinement is uniquely defined
by the following loop, which should always be used as a source of
symmetry information in preference to the above space-group names.
They are only intended as comments.
;
_shelx_estimated_absorpt_t_min 0.733
_shelx_estimated_absorpt_t_max 0.857
_shelxl_version_number 2013-4

loop_
_space_group_symop_operation_xyz
'x, y, z'
'-x+1/2, -y, z+1/2'
'-y+3/4, x+1/4, z+1/4'
'y+3/4, -x+3/4, z+3/4'
'x+1/2, y+1/2, z+1/2'
'-x+1, -y+1/2, z+1'
'-y+5/4, x+3/4, z+3/4'
'y+5/4, -x+5/4, z+5/4'
'-x, -y, -z'
'x-1/2, y, -z-1/2'
'y-3/4, -x-1/4, -z-1/4'
'-y-3/4, x-3/4, -z-3/4'
'-x+1/2, -y+1/2, -z+1/2'
'x, y+1/2, -z'
'y-1/4, -x+1/4, -z+1/4'
'-y-1/4, x-1/4, -z-1/4'

loop_
_atom_site_label
_atom_site_type_symbol
_atom_site_fract_x
_atom_site_fract_y
_atom_site_fract_z
_atom_site_U_iso_or_equiv
_atom_site_adp_type
_atom_site_occupancy
_atom_site_site_symmetry_order
_atom_site_calc_flag
_atom_site_refinement_flags_posn
_atom_site_refinement_flags_adp
_atom_site_refinement_flags_occupancy
_atom_site_disorder_assembly
_atom_site_disorder_group
Cu1 Cu 0.55997(3) 0.73602(3) 0.72716(6) 0.0197(2) Uani 1 1 d . . . . .
K1 K 0.54206(6) 0.94789(6) 0.59534(11) 0.0260(3) Uani 1 1 d . . . . .
Si1 Si 0.52308(7) 0.85689(7) 0.76731(14) 0.0220(4) Uani 1 1 d . . . . .
Si2 Si 0.63672(7) 0.84031(7) 0.72938(14) 0.0216(4) Uani 1 1 d . . . . .
Si3 Si 0.64114(7) 0.83554(7) 0.53165(14) 0.0211(4) Uani 1 1 d . . . . .
O1 O 0.58203(17) 0.87777(17) 0.7354(3) 0.0235(10) Uani 1 1 d . . . . .
O2 O 0.66330(17) 0.85246(17) 0.6315(4) 0.0245(10) Uani 1 1 d . . . . .
O3 O 0.57924(17) 0.85020(17) 0.5188(3) 0.0235(10) Uani 1 1 d . . . . .
O4 O 0.48024(17) 0.90014(17) 0.7276(3) 0.0227(10) Uani 1 1 d . . . . .
O5 O 0.51088(16) 0.79833(16) 0.7257(4) 0.0232(10) Uani 1 1 d . . . . .
O6 O 0.62365(16) 0.77795(16) 0.7435(3) 0.0208(9) Uani 1 1 d . . . . .
O7 O 0.5207(2) 0.9603(2) 0.4172(4) 0.0355(12) Uani 1 1 d . . . . .
H7 H 0.4943 0.9374 0.4018 0.053 Uiso 1 1 d R U . . .
C1 C 0.5186(3) 0.8581(4) 0.8914(6) 0.0397(19) Uani 1 1 d . . . . .
C2 C 0.4884(4) 0.8198(4) 0.9389(7) 0.053(2) Uani 1 1 d . . . . .
H2 H 0.4743 0.7895 0.9079 0.063 Uiso 1 1 calc R U . . .
C3 C 0.4789(5) 0.8251(5) 1.0292(7) 0.066(3) Uani 1 1 d . . . . .
H3 H 0.4584 0.7987 1.0602 0.079 Uiso 1 1 calc R U . . .
C4 C 0.4994(6) 0.8696(7) 1.0757(9) 0.085(4) Uani 1 1 d . . . . .
H4 H 0.4916 0.8747 1.1375 0.102 Uiso 1 1 calc R U . . .
C5 C 0.5310(6) 0.9058(5) 1.0301(8) 0.076(4) Uani 1 1 d . . . . .
H5 H 0.5477 0.9344 1.0617 0.091 Uiso 1 1 calc R U . . .
C6 C 0.5387(4) 0.9009(5) 0.9397(7) 0.055(3) Uani 1 1 d . . . . .
H6 H 0.5586 0.9278 0.9091 0.066 Uiso 1 1 calc R U . . .
C7 C 0.6827(3) 0.8634(3) 0.8221(5) 0.0278(15) Uani 1 1 d . . . . .
C8 C 0.6707(3) 0.8463(3) 0.9078(6) 0.0369(18) Uani 1 1 d . . . . .
H8 H 0.6399 0.8244 0.9167 0.044 Uiso 1 1 calc R U . . .
C9 C 0.7020(4) 0.8600(4) 0.9819(6) 0.043(2) Uani 1 1 d . . . . .
H9 H 0.6932 0.8472 1.0401 0.052 Uiso 1 1 calc R U . . .
C10 C 0.7467(3) 0.8930(3) 0.9681(6) 0.040(2) Uani 1 1 d . . . . .
H10 H 0.7692 0.9025 1.0173 0.049 Uiso 1 1 calc R U . . .
C11 C 0.7579(3) 0.9113(3) 0.8856(7) 0.039(2) Uani 1 1 d . . . . .
H11 H 0.7877 0.9349 0.8780 0.046 Uiso 1 1 calc R U . . .
C12 C 0.7278(3) 0.8972(3) 0.8110(6) 0.0342(17) Uani 1 1 d . . . . .
H12 H 0.7373 0.9102 0.7531 0.041 Uiso 1 1 calc R U . . .
C13 C 0.6858(3) 0.8674(3) 0.4454(6) 0.0294(16) Uani 1 1 d . . . . .
C14 C 0.7256(4) 0.9054(4) 0.4627(6) 0.045(2) Uani 1 1 d . . . . .
H14 H 0.7310 0.9175 0.5224 0.054 Uiso 1 1 calc R U . . .
C15 C 0.7573(4) 0.9259(4) 0.3940(7) 0.053(2) Uani 1 1 d . . . . .
H15 H 0.7844 0.9515 0.4082 0.063 Uiso 1 1 calc R U . . .
C16 C 0.7510(4) 0.9110(4) 0.3102(8) 0.056(3) Uani 1 1 d . . . . .
H16 H 0.7736 0.9250 0.2644 0.067 Uiso 1 1 calc R U . . .
C17 C 0.7113(5) 0.8750(5) 0.2899(8) 0.070(3) Uani 1 1 d . . . . .
H17 H 0.7057 0.8642 0.2294 0.084 Uiso 1 1 calc R U . . .
C18 C 0.6790(4) 0.8539(4) 0.3579(7) 0.054(3) Uani 1 1 d . . . . .
H18 H 0.6513 0.8293 0.3424 0.065 Uiso 1 1 calc R U . . .
C19 C 0.5664(4) 0.9504(3) 0.3608(6) 0.0411(19) Uani 1 1 d . . . . .
H19A H 0.5917 0.9264 0.3930 0.049 Uiso 1 1 calc R U . . .
H19B H 0.5852 0.9849 0.3499 0.049 Uiso 1 1 calc R U . . .
C20 C 0.5530(5) 0.9261(6) 0.2748(8) 0.073(3) Uani 1 1 d . . . . .
H20A H 0.5834 0.9301 0.2335 0.110 Uiso 1 1 calc R U . . .
H20B H 0.5213 0.9441 0.2496 0.110 Uiso 1 1 calc R U . . .
H20C H 0.5452 0.8879 0.2833 0.110 Uiso 1 1 calc R U . . .

loop_
_atom_site_aniso_label
_atom_site_aniso_U_11
_atom_site_aniso_U_22
_atom_site_aniso_U_33
_atom_site_aniso_U_23
_atom_site_aniso_U_13
_atom_site_aniso_U_12
Cu1 0.0113(3) 0.0110(3) 0.0367(5) -0.0006(3) -0.0020(3) -0.0003(3)
K1 0.0212(7) 0.0179(6) 0.0389(9) 0.0044(6) -0.0005(6) -0.0019(5)
Si1 0.0166(8) 0.0142(8) 0.0352(11) 0.0009(7) 0.0004(7) 0.0001(6)
Si2 0.0135(7) 0.0136(7) 0.0377(11) -0.0009(7) -0.0043(7) -0.0015(6)
Si3 0.0124(7) 0.0153(8) 0.0357(11) 0.0047(7) -0.0004(7) -0.0016(6)
O1 0.015(2) 0.014(2) 0.042(3) -0.0014(19) -0.0013(19) 0.0001(16)
O2 0.013(2) 0.016(2) 0.044(3) 0.000(2) -0.003(2) -0.0040(16)
O3 0.0120(19) 0.0140(19) 0.044(3) 0.004(2) -0.0012(19) -0.0016(15)
O4 0.0138(19) 0.014(2) 0.040(3) -0.0007(19) 0.0040(19) -0.0006(15)
O5 0.0122(19) 0.0093(18) 0.048(3) -0.0041(19) -0.001(2) 0.0006(15)
O6 0.0135(19) 0.0117(19) 0.037(3) 0.0021(18) -0.0036(18) -0.0031(15)
O7 0.035(3) 0.027(3) 0.045(3) 0.002(2) 0.000(2) 0.001(2)
C1 0.041(4) 0.043(5) 0.035(5) -0.001(4) 0.003(4) 0.002(4)
C2 0.061(6) 0.042(5) 0.055(6) 0.009(4) 0.000(5) -0.010(4)
C3 0.082(8) 0.076(8) 0.039(6) 0.013(5) 0.006(5) -0.016(6)
C4 0.083(9) 0.129(13) 0.044(7) -0.002(8) 0.006(6) 0.022(9)
C5 0.101(10) 0.077(8) 0.048(7) -0.017(6) 0.000(6) -0.025(7)
C6 0.051(5) 0.070(7) 0.045(6) -0.010(5) 0.004(4) -0.023(5)
C7 0.018(3) 0.016(3) 0.049(5) -0.004(3) -0.005(3) 0.001(2)
C8 0.029(4) 0.039(4) 0.043(5) -0.007(4) -0.004(3) -0.006(3)
C9 0.041(5) 0.046(5) 0.042(5) -0.004(4) -0.003(4) 0.004(4)
C10 0.026(4) 0.042(4) 0.053(6) -0.017(4) -0.011(4) 0.008(3)
C11 0.019(3) 0.023(3) 0.074(6) -0.011(4) -0.009(4) -0.004(3)
C12 0.023(3) 0.021(3) 0.058(5) 0.000(3) -0.005(3) 0.001(3)
C13 0.014(3) 0.026(3) 0.049(5) 0.011(3) -0.003(3) 0.000(2)
C14 0.048(5) 0.043(5) 0.045(5) 0.005(4) 0.000(4) -0.018(4)
C15 0.042(5) 0.046(5) 0.069(7) 0.009(5) 0.006(5) -0.021(4)
C16 0.043(5) 0.062(6) 0.062(7) 0.024(5) 0.003(5) -0.014(5)
C17 0.082(8) 0.077(8) 0.052(7) 0.003(6) 0.018(6) -0.029(6)
C18 0.056(6) 0.054(6) 0.053(6) 0.010(5) 0.010(5) -0.027(5)
C19 0.046(5) 0.033(4) 0.044(5) 0.001(4) 0.008(4) -0.001(3)
C20 0.065(7) 0.085(9) 0.069(8) -0.029(7) 0.013(6) -0.011(6)

loop_
_atom_type_symbol
_atom_type_description
_atom_type_scat_dispersion_real
_atom_type_scat_dispersion_imag
_atom_type_scat_source
C C 0.0033 0.0016 'International Tables Vol C Tables 4.2.6.8 and 6.1.1.4'
H H 0.0000 0.0000 'International Tables Vol C Tables 4.2.6.8 and 6.1.1.4'
O O 0.0106 0.0060 'International Tables Vol C Tables 4.2.6.8 and 6.1.1.4'
Si Si 0.0817 0.0704 'International Tables Vol C Tables 4.2.6.8 and 6.1.1.4'
K K 0.2009 0.2494 'International Tables Vol C Tables 4.2.6.8 and 6.1.1.4'
Cu Cu 0.3201 1.2651 'International Tables Vol C Tables 4.2.6.8 and 6.1.1.4'

loop_
_geom_angle_atom_site_label_1
_geom_angle_atom_site_label_2
_geom_angle_atom_site_label_3
_geom_angle
_geom_angle_site_symmetry_1
_geom_angle_site_symmetry_3
_geom_angle_publ_flag
O3 Cu1 O6 91.47(18) 15_566 . ?
O3 Cu1 O5 95.80(17) 15_566 6_564 ?
O6 Cu1 O5 170.0(2) . 6_564 ?
O3 Cu1 O5 173.31(18) 15_566 . ?
O6 Cu1 O5 94.91(17) . . ?
O5 Cu1 O5 77.63(18) 6_564 . ?
O7 K1 O4 129.34(16) . . ?
O7 K1 O7 74.43(19) . 9_676 ?
O4 K1 O7 95.08(15) . 9_676 ?
O7 K1 O3 76.64(15) . . ?
O4 K1 O3 95.71(13) . . ?
O7 K1 O3 149.47(17) 9_676 . ?
O7 K1 O6 60.25(15) . 12_767 ?
O4 K1 O6 73.40(14) . 12_767 ?
O7 K1 O6 99.06(15) 9_676 12_767 ?
O3 K1 O6 57.34(12) . 12_767 ?
O7 K1 O1 146.83(15) . . ?
O4 K1 O1 54.49(13) . . ?
O7 K1 O1 137.56(16) 9_676 . ?
O3 K1 O1 70.24(14) . . ?
O6 K1 O1 98.83(13) 12_767 . ?
O5 Si1 O1 110.2(2) . . ?
O5 Si1 O4 109.6(2) . . ?
O1 Si1 O4 105.8(2) . . ?
O5 Si1 C1 112.8(3) . . ?
O1 Si1 C1 109.9(3) . . ?
O4 Si1 C1 108.2(3) . . ?
O6 Si2 O2 112.4(3) . . ?
O6 Si2 O1 111.9(2) . . ?
O2 Si2 O1 106.2(3) . . ?
O6 Si2 C7 108.8(3) . . ?
O2 Si2 C7 110.7(3) . . ?
O1 Si2 C7 106.7(3) . . ?
O3 Si3 O2 112.0(3) . . ?
O3 Si3 O4 110.3(2) . 15_566 ?
O2 Si3 O4 106.4(3) . 15_566 ?
O3 Si3 C13 113.2(3) . . ?
O2 Si3 C13 108.3(3) . . ?
O4 Si3 C13 106.2(3) 15_566 . ?
Si1 O1 Si2 125.3(3) . . ?
Si1 O1 K1 95.4(2) . . ?
Si2 O1 K1 125.7(3) . . ?
Si2 O2 Si3 128.9(3) . . ?
Si3 O3 Cu1 134.3(3) . 12_767 ?
Si3 O3 K1 117.5(2) . . ?
Cu1 O3 K1 99.16(17) 12_767 . ?
Si1 O4 Si3 126.0(3) . 12_767 ?
Si1 O4 K1 100.3(2) . . ?
Si3 O4 K1 123.2(3) 12_767 . ?
Si1 O5 Cu1 124.0(3) . 6_564 ?
Si1 O5 Cu1 126.1(3) . . ?
Cu1 O5 Cu1 102.36(18) 6_564 . ?
Si2 O6 Cu1 132.9(3) . . ?
Si2 O6 K1 113.5(2) . 15_566 ?
Cu1 O6 K1 98.25(17) . 15_566 ?
C19 O7 K1 113.4(5) . . ?
C19 O7 K1 123.2(5) . 9_676 ?
K1 O7 K1 105.57(19) . 9_676 ?
C19 O7 H7 108.8 . . ?
K1 O7 H7 108.6 . . ?
K1 O7 H7 95.3 9_676 . ?
C6 C1 C2 117.0(9) . . ?
C6 C1 Si1 120.8(7) . . ?
C2 C1 Si1 121.6(7) . . ?
C3 C2 C1 121.4(10) . . ?
C3 C2 H2 119.3 . . ?
C1 C2 H2 119.3 . . ?
C2 C3 C4 119.8(11) . . ?
C2 C3 H3 120.1 . . ?
C4 C3 H3 120.1 . . ?
C5 C4 C3 118.8(11) . . ?
C5 C4 H4 120.6 . . ?
C3 C4 H4 120.6 . . ?
C6 C5 C4 120.6(12) . . ?
C6 C5 H5 119.7 . . ?
C4 C5 H5 119.7 . . ?
C5 C6 C1 122.2(10) . . ?
C5 C6 H6 118.9 . . ?
C1 C6 H6 118.9 . . ?
C8 C7 C12 117.7(7) . . ?
C8 C7 Si2 117.0(5) . . ?
C12 C7 Si2 125.3(6) . . ?
C7 C8 C9 122.5(8) . . ?
C7 C8 H8 118.8 . . ?
C9 C8 H8 118.8 . . ?
C10 C9 C8 118.2(9) . . ?
C10 C9 H9 120.9 . . ?
C8 C9 H9 120.9 . . ?
C11 C10 C9 119.9(8) . . ?
C11 C10 H10 120.0 . . ?
C9 C10 H10 120.0 . . ?
C10 C11 C12 122.6(7) . . ?
C10 C11 H11 118.7 . . ?
C12 C11 H11 118.7 . . ?
C11 C12 C7 119.1(8) . . ?
C11 C12 H12 120.5 . . ?
C7 C12 H12 120.5 . . ?
C18 C13 C14 115.7(7) . . ?
C18 C13 Si3 118.8(6) . . ?
C14 C13 Si3 125.5(7) . . ?
C13 C14 C15 121.1(9) . . ?
C13 C14 H14 119.4 . . ?
C15 C14 H14 119.4 . . ?
C16 C15 C14 121.9(9) . . ?
C16 C15 H15 119.0 . . ?
C14 C15 H15 119.0 . . ?
C15 C16 C17 118.8(9) . . ?
C15 C16 H16 120.6 . . ?
C17 C16 H16 120.6 . . ?
C16 C17 C18 120.1(11) . . ?
C16 C17 H17 120.0 . . ?
C18 C17 H17 120.0 . . ?
C13 C18 C17 122.3(9) . . ?
C13 C18 H18 118.8 . . ?
C17 C18 H18 118.8 . . ?
O7 C19 C20 113.9(8) . . ?
O7 C19 H19A 108.8 . . ?
C20 C19 H19A 108.8 . . ?
O7 C19 H19B 108.8 . . ?
C20 C19 H19B 108.8 . . ?
H19A C19 H19B 107.7 . . ?
C19 C20 H20A 109.5 . . ?
C19 C20 H20B 109.5 . . ?
H20A C20 H20B 109.5 . . ?
C19 C20 H20C 109.5 . . ?
H20A C20 H20C 109.5 . . ?
H20B C20 H20C 109.5 . . ?

loop_
_geom_bond_atom_site_label_1
_geom_bond_atom_site_label_2
_geom_bond_distance
_geom_bond_site_symmetry_2
_geom_bond_publ_flag
Cu1 O3 1.908(4) 15_566 ?
Cu1 O6 1.912(4) . ?
Cu1 O5 1.959(4) 6_564 ?
Cu1 O5 1.973(4) . ?
K1 O7 2.724(6) . ?
K1 O4 2.767(5) . ?
K1 O7 2.774(5) 9_676 ?
K1 O3 2.839(5) . ?
K1 O6 2.863(5) 12_767 ?
K1 O1 2.896(5) . ?
K1 C11 3.220(7) 4_464 ?
K1 C12 3.244(7) 4_464 ?
K1 C10 3.399(8) 4_464 ?
K1 C7 3.478(7) 4_464 ?
Si1 O5 1.611(4) . ?
Si1 O1 1.627(5) . ?
Si1 O4 1.626(5) . ?
Si1 C1 1.852(9) . ?
Si2 O6 1.599(4) . ?
Si2 O2 1.629(5) . ?
Si2 O1 1.651(5) . ?
Si2 C7 1.882(8) . ?
Si3 O3 1.594(4) . ?
Si3 O2 1.641(5) . ?
Si3 O4 1.657(4) 15_566 ?
Si3 C13 1.875(8) . ?
O7 C19 1.434(10) . ?
O7 H7 0.9001 . ?
C1 C6 1.378(13) . ?
C1 C2 1.406(12) . ?
C2 C3 1.372(15) . ?
C2 H2 0.9500 . ?
C3 C4 1.402(19) . ?
C3 H3 0.9500 . ?
C4 C5 1.374(19) . ?
C4 H4 0.9500 . ?
C5 C6 1.365(15) . ?
C5 H5 0.9500 . ?
C6 H6 0.9500 . ?
C7 C8 1.378(12) . ?
C7 C12 1.412(10) . ?
C8 C9 1.393(12) . ?
C8 H8 0.9500 . ?
C9 C10 1.398(13) . ?
C9 H9 0.9500 . ?
C10 C11 1.340(13) . ?
C10 H10 0.9500 . ?
C11 C12 1.386(12) . ?
C11 H11 0.9500 . ?
C12 H12 0.9500 . ?
C13 C18 1.356(13) . ?
C13 C14 1.392(11) . ?
C14 C15 1.390(13) . ?
C14 H14 0.9500 . ?
C15 C16 1.312(15) . ?
C15 H15 0.9500 . ?
C16 C17 1.368(15) . ?
C16 H16 0.9500 . ?
C17 C18 1.393(13) . ?
C17 H17 0.9500 . ?
C18 H18 0.9500 . ?
C19 C20 1.456(14) . ?
C19 H19A 0.9900 . ?
C19 H19B 0.9900 . ?
C20 H20A 0.9800 . ?
C20 H20B 0.9800 . ?
C20 H20C 0.9800 . ?

loop_
_geom_hbond_atom_site_label_D
_geom_hbond_atom_site_label_H
_geom_hbond_atom_site_label_A
_geom_hbond_distance_DH
_geom_hbond_distance_HA
_geom_hbond_distance_DA
_geom_hbond_angle_DHA
_geom_hbond_site_symmetry_A
O7 H7 O6 0.90 2.29 2.807(7) 116 12_767

loop_
_geom_torsion_atom_site_label_1
_geom_torsion_atom_site_label_2
_geom_torsion_atom_site_label_3
_geom_torsion_atom_site_label_4
_geom_torsion
_geom_torsion_site_symmetry_1
_geom_torsion_site_symmetry_2
_geom_torsion_site_symmetry_3
_geom_torsion_site_symmetry_4
_geom_torsion_publ_flag
O5 Si1 O1 Si2 -41.2(5) . . . . ?
O4 Si1 O1 Si2 -159.6(4) . . . . ?
C1 Si1 O1 Si2 83.7(5) . . . . ?
O5 Si1 O1 K1 100.5(2) . . . . ?
O4 Si1 O1 K1 -17.9(3) . . . . ?
C1 Si1 O1 K1 -134.5(3) . . . . ?
O6 Si2 O1 Si1 9.2(5) . . . . ?
O2 Si2 O1 Si1 132.1(4) . . . . ?
C7 Si2 O1 Si1 -109.7(4) . . . . ?
O6 Si2 O1 K1 -121.4(3) . . . . ?
O2 Si2 O1 K1 1.6(3) . . . . ?
C7 Si2 O1 K1 119.7(3) . . . . ?
O6 Si2 O2 Si3 52.7(4) . . . . ?
O1 Si2 O2 Si3 -69.9(4) . . . . ?
C7 Si2 O2 Si3 174.7(3) . . . . ?
O3 Si3 O2 Si2 48.6(4) . . . . ?
O4 Si3 O2 Si2 -71.9(4) 15_566 . . . ?
C13 Si3 O2 Si2 174.2(4) . . . . ?
O2 Si3 O3 Cu1 -101.3(4) . . . 12_767 ?
O4 Si3 O3 Cu1 17.0(5) 15_566 . . 12_767 ?
C13 Si3 O3 Cu1 135.9(4) . . . 12_767 ?
O2 Si3 O3 K1 38.1(3) . . . . ?
O4 Si3 O3 K1 156.4(2) 15_566 . . . ?
C13 Si3 O3 K1 -84.7(4) . . . . ?
O5 Si1 O4 Si3 45.3(5) . . . 12_767 ?
O1 Si1 O4 Si3 164.1(4) . . . 12_767 ?
C1 Si1 O4 Si3 -78.1(5) . . . 12_767 ?
O5 Si1 O4 K1 -99.9(2) . . . . ?
O1 Si1 O4 K1 19.0(3) . . . . ?
C1 Si1 O4 K1 136.8(3) . . . . ?
O1 Si1 O5 Cu1 -167.8(3) . . . 6_564 ?
O4 Si1 O5 Cu1 -51.7(4) . . . 6_564 ?
C1 Si1 O5 Cu1 68.9(5) . . . 6_564 ?
O1 Si1 O5 Cu1 48.0(4) . . . . ?
O4 Si1 O5 Cu1 164.0(3) . . . . ?
C1 Si1 O5 Cu1 -75.3(5) . . . . ?
O2 Si2 O6 Cu1 -95.4(4) . . . . ?
O1 Si2 O6 Cu1 23.9(5) . . . . ?
C7 Si2 O6 Cu1 141.6(4) . . . . ?
O2 Si2 O6 K1 32.7(3) . . . 15_566 ?
O1 Si2 O6 K1 152.0(2) . . . 15_566 ?
C7 Si2 O6 K1 -90.3(3) . . . 15_566 ?
O5 Si1 C1 C6 165.9(8) . . . . ?
O1 Si1 C1 C6 42.5(9) . . . . ?
O4 Si1 C1 C6 -72.7(9) . . . . ?
O5 Si1 C1 C2 -22.9(9) . . . . ?
O1 Si1 C1 C2 -146.4(7) . . . . ?
O4 Si1 C1 C2 98.4(8) . . . . ?
C6 C1 C2 C3 0.8(16) . . . . ?
Si1 C1 C2 C3 -170.6(9) . . . . ?
C1 C2 C3 C4 0.1(19) . . . . ?
C2 C3 C4 C5 -3(2) . . . . ?
C3 C4 C5 C6 5(2) . . . . ?
C4 C5 C6 C1 -4(2) . . . . ?
C2 C1 C6 C5 1.3(17) . . . . ?
Si1 C1 C6 C5 172.9(10) . . . . ?
O6 Si2 C7 C8 -43.4(6) . . . . ?
O2 Si2 C7 C8 -167.4(5) . . . . ?
O1 Si2 C7 C8 77.5(6) . . . . ?
O6 Si2 C7 C12 137.4(6) . . . . ?
O2 Si2 C7 C12 13.4(7) . . . . ?
O1 Si2 C7 C12 -101.7(6) . . . . ?
C12 C7 C8 C9 -1.7(11) . . . . ?
Si2 C7 C8 C9 179.0(6) . . . . ?
C7 C8 C9 C10 1.0(12) . . . . ?
C8 C9 C10 C11 1.0(12) . . . . ?
C9 C10 C11 C12 -2.4(12) . . . . ?
C10 C11 C12 C7 1.6(11) . . . . ?
C8 C7 C12 C11 0.4(10) . . . . ?
Si2 C7 C12 C11 179.6(5) . . . . ?
O3 Si3 C13 C18 -62.8(8) . . . . ?
O2 Si3 C13 C18 172.4(7) . . . . ?
O4 Si3 C13 C18 58.4(8) 15_566 . . . ?
O3 Si3 C13 C14 115.6(7) . . . . ?
O2 Si3 C13 C14 -9.2(8) . . . . ?
O4 Si3 C13 C14 -123.2(7) 15_566 . . . ?
C18 C13 C14 C15 -2.8(13) . . . . ?
Si3 C13 C14 C15 178.8(7) . . . . ?
C13 C14 C15 C16 0.8(16) . . . . ?
C14 C15 C16 C17 1.2(17) . . . . ?
C15 C16 C17 C18 -1.2(19) . . . . ?
C14 C13 C18 C17 2.8(15) . . . . ?
Si3 C13 C18 C17 -178.7(9) . . . . ?
C16 C17 C18 C13 -0.9(19) . . . . ?
K1 O7 C19 C20 145.9(8) . . . . ?
K1 O7 C19 C20 -84.8(9) 9_676 . . . ?
